data_2000543
loop_
_publ_author_name
'Herbst-Irmer, R.'
'Egert, E.'

_publ_section_title
;
 Structure of bis(trifluoracetamidinium)
 di-\m-chloro-hexachlorodioxodimolybdate(V)
;
_journal_issue 10
_journal_name_full 'Acta Crystallographica Section C'
_journal_page_first 1843
_journal_page_last 1844
_journal_paper_doi 10.1107/S0108270192002488
_journal_volume 48
_journal_year 1992
_chemical_formula_moiety '2(C2 H4 F3 N2),Cl8 Mo2 O2'
_chemical_formula_sum 'C4 H8 Cl8 F6 Mo2 N4 O2'
_chemical_formula_weight 733.6
_space_group_IT_number 2
_space_group_name_Hall '-P 1'
_space_group_name_H-M_alt 'P -1'
_symmetry_cell_setting triclinic
_symmetry_space_group_name_Hall '-P 1'
_symmetry_space_group_name_H-M 'P -1'
_cell_angle_alpha 83.500(10)
_cell_angle_beta 89.370(10)
_cell_angle_gamma 74.350(10)
_cell_formula_units_Z 1
_cell_length_a 6.7010(10)
_cell_length_b 8.6740(10)
_cell_length_c 9.1790(10)
_cell_volume 510.34(11)
_diffrn_radiation_type Mo
_diffrn_radiation_wavelength 0.7107
_exptl_absorpt_coefficient_mu 2.32
_exptl_crystal_density_diffrn 2.387
_exptl_crystal_F_000 350
_cod_data_source_file se1001.cif
_cod_data_source_block se1001a
_cod_original_cell_volume 510.30(10)
_cod_database_code 2000543

loop_
_space_group_symop_id
_space_group_symop_operation_xyz
1 x,y,z
2 -x,-y,-z

loop_
_atom_site_label
_atom_site_fract_x
_atom_site_fract_y
_atom_site_fract_z
_atom_site_U_iso_or_equiv
Mo .09790(10) .28400(10) .14140(10) .0260(10)
Cl(1) .11480(10) .16260(10) -.07950(10) .0340(10)
Cl(2) .45660(10) .17860(10) .16190(10) .0400(10)
Cl(3) -.22470(10) .47050(10) .05480(10) .0300(10)
Cl(4) .12070(10) .45750(10) .31830(10) .0380(10)
O .0105(3) .1515(2) .2461(2) .0440(10)
C(1) .4452(4) .7590(3) .3237(3) .0310(10)
C(2) .2943(4) .7928(3) .4485(3) .0340(10)
N(1) .3710(4) .7874(3) .1908(3) .0430(10)
N(1') .6401(4) .7070(4) .3606(3) .0500(10)
F(2) .1009(2) .8159(2) .4045(2) .0480(10)
F(2') .3386(3) .6714(2) .5544(2) .0550(10)
F(2") .3082(3) .9241(2) .5030(2) .0580(10)
H(1a) .468(4) .765(4) .118(3) ?
H(1b) .2275(6) .812(4) .182(4) ?
H(1'a) .734(4) .698(4) .285(3) ?
H(1'b) .676(5) .675(4) .4590(10) ?

loop_
_geom_angle_atom_site_label_1
_geom_angle_atom_site_label_2
_geom_angle_atom_site_label_3
_geom_angle
Cl(1) Mo Cl(2) 87.10(10)
Cl(2) Mo Cl(3) 156.80(10)
Cl(2) Mo Cl(4) 88.50(10)
Cl(1) Mo O 97.50(10)
Cl(3) Mo O 100.00(10)
Cl(1) Mo Cl(3a) 81.50(10)
Cl(3) Mo Cl(3a) 76.20(10)
O Mo Cl(3a) 176.00(10)
C(2) C(1) N(1) 118.2(2)
N(1) C(1) N(1') 125.5(3)
C(1) C(2) F(2') 110.5(2)
C(1) C(2) F(2") 109.5(2)
F(2') C(2) F(2") 108.4(2)
Cl(1) Mo Cl(3) 89.00(10)
Cl(1) Mo Cl(4) 163.60(10)
Cl(3) Mo Cl(4) 88.80(10)
Cl(2) Mo O 103.20(10)
Cl(4) Mo O 98.90(10)
Cl(2) Mo Cl(3a) 80.60(10)
Cl(4) Mo Cl(3a) 82.20(10)
Mo Cl(3) Mo(a) 103.80(10)
C(2) C(1) N(1') 116.3(2)
C(1) C(2) F(2) 112.0(2)
F(2) C(2) F(2') 108.4(2)
F(2) C(2) F(2") 108.0(2)

loop_
_geom_bond_atom_site_label_1
_geom_bond_atom_site_label_2
_geom_bond_distance
Mo Cl(1) 2.3760(10)
Mo Cl(3) 2.4040(10)
Mo O 1.640(2)
C(1) N(1) 1.294(3)
C(2) F(2) 1.317(3)
C(2) F(2") 1.320(4)
Mo Cl(2) 2.3310(10)
Mo Cl(4) 2.3680(10)
Mo Cl(3a) 2.9280(10)
C(1) C(2) 1.521(4)
C(1) N(1') 1.296(3)
C(2) F(2') 1.322(3)
